data_7021733
loop_
_publ_author_name
'Hohloch, Stephan'
'Frey, Wolfgang'
'Su, Cheng-Yong'
'Sarkar, Biprajit'

_publ_section_title
;
 Abnormal carbenes derived from the 1,5-cycloaddition product between
 azides and alkynes: structural characterization of Pd(ii) complexes and
 their catalytic properties.
;
_journal_issue 32
_journal_name_full 'Dalton transactions (Cambridge, England : 2003)'
_journal_page_first 11355
_journal_page_last 11358
_journal_paper_doi 10.1039/c3dt51083b
_journal_volume 42
_journal_year 2013
_chemical_formula_sum 'C32 H30 Cl2 N6 Pd'
_chemical_formula_weight 675.92
_chemical_name_systematic
;
?
;
_space_group_IT_number 5
_symmetry_cell_setting monoclinic
_symmetry_space_group_name_Hall 'C 2y'
_symmetry_space_group_name_H-M 'C 1 2 1'
_atom_sites_solution_hydrogens geom
_atom_sites_solution_primary direct
_atom_sites_solution_secondary difmap
_audit_creation_method SHELXL-97
_cell_angle_alpha 90.00
_cell_angle_beta 116.214(7)
_cell_angle_gamma 90.00
_cell_formula_units_Z 2
_cell_length_a 16.427(3)
_cell_length_b 8.2599(12)
_cell_length_c 12.1501(17)
_cell_measurement_reflns_used 1868
_cell_measurement_temperature 100(2)
_cell_measurement_theta_max 25.18
_cell_measurement_theta_min 1.87
_cell_volume 1479.0(4)
_computing_cell_refinement 'Bruker Kappa Apex II suite, 2008'
_computing_data_collection 'Bruker Kappa Apex II suite, 2008'
_computing_data_reduction 'Bruker Kappa Apex II suite, 2008'
_computing_structure_refinement 'SHELXL-97 (Sheldrick, 1997)'
_computing_structure_solution 'SHELXS-97 (Sheldrick, 1990)'
_diffrn_ambient_temperature 100(2)
_diffrn_measured_fraction_theta_full 0.981
_diffrn_measured_fraction_theta_max 0.981
_diffrn_measurement_device_type 'Bruker Kappa Apex II duo'
_diffrn_measurement_method 'Omega psi scan'
_diffrn_radiation_monochromator graphite
_diffrn_radiation_source 'fine-focus sealed tube'
_diffrn_radiation_type MoK\a
_diffrn_radiation_wavelength 0.71073
_diffrn_reflns_av_R_equivalents 0.0501
_diffrn_reflns_av_sigmaI/netI 0.0967
_diffrn_reflns_limit_h_max 12
_diffrn_reflns_limit_h_min -19
_diffrn_reflns_limit_k_max 9
_diffrn_reflns_limit_k_min -9
_diffrn_reflns_limit_l_max 14
_diffrn_reflns_limit_l_min -14
_diffrn_reflns_number 4408
_diffrn_reflns_theta_full 25.18
_diffrn_reflns_theta_max 25.18
_diffrn_reflns_theta_min 1.87
_exptl_absorpt_coefficient_mu 0.841
_exptl_absorpt_correction_T_max 0.7452
_exptl_absorpt_correction_T_min 0.5635
_exptl_absorpt_correction_type multi-scan
_exptl_absorpt_process_details 'Blessing, 1995'
_exptl_crystal_colour yellow
_exptl_crystal_density_diffrn 1.518
_exptl_crystal_density_method 'not measured'
_exptl_crystal_description block
_exptl_crystal_F_000 688
_exptl_crystal_size_max 0.18
_exptl_crystal_size_mid 0.14
_exptl_crystal_size_min 0.09
_refine_diff_density_max 1.521
_refine_diff_density_min -2.666
_refine_diff_density_rms 0.169
_refine_ls_abs_structure_details 'Flack H D (1983), Acta Cryst. A39, 876-881'
_refine_ls_abs_structure_Flack 0.04(9)
_refine_ls_extinction_method none
_refine_ls_goodness_of_fit_ref 1.069
_refine_ls_hydrogen_treatment constr
_refine_ls_matrix_type full
_refine_ls_number_parameters 187
_refine_ls_number_reflns 2328
_refine_ls_number_restraints 7
_refine_ls_restrained_S_all 1.069
_refine_ls_R_factor_all 0.0983
_refine_ls_R_factor_gt 0.0620
_refine_ls_shift/su_max 0.012
_refine_ls_shift/su_mean 0.001
_refine_ls_structure_factor_coef Fsqd
_refine_ls_weighting_details 'calc w=1/[\s^2^(Fo^2^)+(0.0525P)^2^+18.2510P] where P=(Fo^2^+2Fc^2^)/3'
_refine_ls_weighting_scheme calc
_refine_ls_wR_factor_gt 0.1314
_refine_ls_wR_factor_ref 0.1591
_reflns_number_gt 1868
_reflns_number_total 2328
_reflns_threshold_expression >2sigma(I)
_cod_data_source_file c3dt51083b.txt
_cod_data_source_block c:\rechne\sar32
_cod_original_sg_symbol_H-M 'C 2'
_cod_database_code 7021733

loop_
_symmetry_equiv_pos_as_xyz
'x, y, z'
'-x, y, -z'
'x+1/2, y+1/2, z'
'-x+1/2, y+1/2, -z'

loop_
_atom_site_label
_atom_site_type_symbol
_atom_site_fract_x
_atom_site_fract_y
_atom_site_fract_z
_atom_site_U_iso_or_equiv
_atom_site_adp_type
_atom_site_occupancy
_atom_site_symmetry_multiplicity
_atom_site_calc_flag
_atom_site_refinement_flags
C1 C 0.0927(8) 0.4979(15) 0.5740(11) 0.023(3) Uani 1 1 d U
C2 C 0.0976(7) 0.6177(13) 0.6570(9) 0.022(2) Uani 1 1 d .
C3 C 0.0317(7) 0.6693(14) 0.7052(9) 0.024(2) Uani 1 1 d .
C4 C 0.0159(8) 0.5695(15) 0.7848(11) 0.035(3) Uani 1 1 d .
H4 H 0.0471 0.4693 0.8106 0.042 Uiso 1 1 calc R
C5 C -0.0473(9) 0.6194(16) 0.8270(11) 0.041(3) Uani 1 1 d .
H5 H -0.0596 0.5507 0.8805 0.049 Uiso 1 1 calc R
C6 C -0.0907(8) 0.7622(16) 0.7933(11) 0.043(4) Uani 1 1 d .
H6 H -0.1312 0.7960 0.8254 0.051 Uiso 1 1 calc R
C7 C -0.0757(7) 0.8597(17) 0.7111(11) 0.039(4) Uani 1 1 d .
H7 H -0.1079 0.9587 0.6840 0.047 Uiso 1 1 calc R
C8 C -0.0137(6) 0.812(2) 0.6686(9) 0.030(3) Uani 1 1 d .
H8 H -0.0027 0.8802 0.6134 0.036 Uiso 1 1 calc R
C9 C 0.2183(6) 0.827(2) 0.7741(8) 0.026(2) Uani 1 1 d .
H9A H 0.1702 0.8977 0.7759 0.031 Uiso 1 1 calc R
H9B H 0.2565 0.8944 0.7476 0.031 Uiso 1 1 calc R
C10 C 0.2758(7) 0.7654(12) 0.9010(9) 0.025(3) Uani 1 1 d .
C11 C 0.3568(7) 0.6814(15) 0.9283(11) 0.034(3) Uani 1 1 d .
H11 H 0.3744 0.6606 0.8650 0.040 Uiso 1 1 calc R
C12 C 0.4108(7) 0.6289(14) 1.0458(11) 0.033(3) Uani 1 1 d .
H12 H 0.4650 0.5709 1.0625 0.039 Uiso 1 1 calc R
C13 C 0.3873(9) 0.6597(15) 1.1395(12) 0.036(3) Uani 1 1 d .
H13 H 0.4257 0.6257 1.2207 0.043 Uiso 1 1 calc R
C14 C 0.3064(9) 0.7413(15) 1.1141(11) 0.038(3) Uani 1 1 d .
H14 H 0.2891 0.7611 1.1778 0.045 Uiso 1 1 calc R
C15 C 0.2521(8) 0.7926(15) 0.9969(10) 0.036(3) Uani 1 1 d .
H15 H 0.1972 0.8478 0.9805 0.043 Uiso 1 1 calc R
C16 C 0.1966(8) 0.4367(16) 0.4776(11) 0.037(3) Uani 1 1 d .
H16A H 0.2448 0.4981 0.4698 0.056 Uiso 1 1 calc R
H16B H 0.1446 0.4263 0.3967 0.056 Uiso 1 1 calc R
H16C H 0.2191 0.3288 0.5104 0.056 Uiso 1 1 calc R
N1 N 0.1765(6) 0.6997(10) 0.6849(8) 0.023(2) Uani 1 1 d .
N2 N 0.2196(6) 0.6421(10) 0.6248(8) 0.026(2) Uani 1 1 d .
N3 N 0.1688(6) 0.5207(10) 0.5597(8) 0.024(2) Uani 1 1 d .
Cl1 Cl 0.1147(2) 0.1235(3) 0.5722(3) 0.0278(8) Uani 1 1 d .
Pd1 Pd 0.0000 0.32505(13) 0.5000 0.0289(4) Uani 1 2 d S

loop_
_atom_site_aniso_label
_atom_site_aniso_U_11
_atom_site_aniso_U_22
_atom_site_aniso_U_33
_atom_site_aniso_U_23
_atom_site_aniso_U_13
_atom_site_aniso_U_12
C1 0.018(6) 0.029(6) 0.013(6) 0.009(4) -0.002(5) 0.013(5)
C2 0.025(6) 0.027(6) 0.015(6) -0.006(5) 0.008(5) 0.000(5)
C3 0.027(6) 0.035(7) 0.011(6) -0.008(5) 0.009(5) -0.005(5)
C4 0.037(7) 0.037(8) 0.040(8) 0.001(6) 0.026(7) 0.005(6)
C5 0.046(8) 0.055(8) 0.037(8) -0.008(7) 0.031(7) -0.006(7)
C6 0.025(7) 0.066(11) 0.041(8) -0.018(6) 0.018(6) -0.004(6)
C7 0.023(6) 0.045(11) 0.049(7) -0.009(6) 0.016(6) 0.001(6)
C8 0.030(5) 0.029(6) 0.037(6) -0.016(8) 0.021(5) -0.011(8)
C9 0.030(5) 0.024(5) 0.024(5) 0.013(8) 0.012(4) 0.013(8)
C10 0.028(6) 0.026(6) 0.018(6) -0.001(4) 0.009(5) -0.002(4)
C11 0.022(6) 0.050(8) 0.033(8) 0.014(6) 0.016(6) 0.017(6)
C12 0.021(6) 0.045(7) 0.032(7) 0.005(6) 0.012(6) 0.005(6)
C13 0.038(7) 0.037(7) 0.029(7) 0.002(6) 0.012(6) -0.005(6)
C14 0.046(9) 0.043(7) 0.032(8) -0.003(6) 0.024(7) 0.001(6)
C15 0.033(6) 0.042(10) 0.033(6) 0.000(6) 0.017(5) 0.012(6)
C16 0.032(7) 0.061(9) 0.027(7) -0.016(6) 0.019(6) -0.006(7)
N1 0.027(5) 0.013(4) 0.033(6) 0.003(4) 0.018(5) 0.004(4)
N2 0.038(6) 0.021(5) 0.030(5) 0.005(4) 0.023(5) 0.005(4)
N3 0.027(5) 0.024(5) 0.022(5) -0.003(4) 0.012(4) 0.004(4)
Cl1 0.0294(18) 0.0274(17) 0.0276(18) 0.0041(13) 0.0134(15) 0.0036(14)
Pd1 0.0279(7) 0.0366(7) 0.0244(7) 0.000 0.0135(6) 0.000

loop_
_atom_type_symbol
_atom_type_description
_atom_type_scat_dispersion_real
_atom_type_scat_dispersion_imag
_atom_type_scat_source
C C 0.0033 0.0016 'International Tables Vol C Tables 4.2.6.8 and 6.1.1.4'
H H 0.0000 0.0000 'International Tables Vol C Tables 4.2.6.8 and 6.1.1.4'
N N 0.0061 0.0033 'International Tables Vol C Tables 4.2.6.8 and 6.1.1.4'
Cl Cl 0.1484 0.1585 'International Tables Vol C Tables 4.2.6.8 and 6.1.1.4'
Pd Pd -0.9988 1.0072 'International Tables Vol C Tables 4.2.6.8 and 6.1.1.4'

loop_
_geom_angle_atom_site_label_1
_geom_angle_atom_site_label_2
_geom_angle_atom_site_label_3
_geom_angle
_geom_angle_site_symmetry_1
_geom_angle_site_symmetry_3
N3 C1 C2 103.5(11) . .
N3 C1 Pd1 127.6(9) . .
C2 C1 Pd1 128.8(8) . .
N1 C2 C1 106.1(9) . .
N1 C2 C3 122.1(9) . .
C1 C2 C3 131.6(10) . .
C8 C3 C4 120.2(9) . .
C8 C3 C2 120.2(10) . .
C4 C3 C2 119.6(10) . .
C3 C4 C5 118.5(11) . .
C6 C5 C4 121.5(11) . .
C5 C6 C7 119.3(11) . .
C6 C7 C8 119.9(13) . .
C3 C8 C7 120.5(12) . .
N1 C9 C10 113.4(13) . .
C15 C10 C11 117.7(10) . .
C15 C10 C9 121.5(10) . .
C11 C10 C9 120.8(9) . .
C12 C11 C10 120.7(10) . .
C11 C12 C13 120.7(11) . .
C12 C13 C14 119.5(12) . .
C15 C14 C13 119.8(11) . .
C14 C15 C10 121.5(11) . .
N2 N1 C2 111.6(8) . .
N2 N1 C9 119.1(8) . .
C2 N1 C9 129.1(8) . .
N1 N2 N3 104.8(8) . .
N2 N3 C1 113.8(9) . .
N2 N3 C16 118.1(9) . .
C1 N3 C16 127.9(10) . .
C1 Pd1 C1 88.3(7) . 2_556
C1 Pd1 Cl1 174.3(4) . 2_556
C1 Pd1 Cl1 90.7(3) 2_556 2_556
C1 Pd1 Cl1 90.7(3) . .
C1 Pd1 Cl1 174.3(4) 2_556 .
Cl1 Pd1 Cl1 90.86(16) 2_556 .

loop_
_geom_bond_atom_site_label_1
_geom_bond_atom_site_label_2
_geom_bond_distance
_geom_bond_site_symmetry_2
C1 N3 1.349(13) .
C1 C2 1.390(16) .
C1 Pd1 1.989(13) .
C2 N1 1.365(13) .
C2 C3 1.503(13) .
C3 C8 1.362(19) .
C3 C4 1.380(15) .
C4 C5 1.408(15) .
C5 C6 1.345(17) .
C6 C7 1.387(17) .
C7 C8 1.387(14) .
C9 N1 1.449(18) .
C9 C10 1.498(14) .
C10 C15 1.400(14) .
C10 C11 1.403(14) .
C11 C12 1.376(15) .
C12 C13 1.378(16) .
C13 C14 1.397(17) .
C14 C15 1.371(17) .
C16 N3 1.444(13) .
N1 N2 1.310(11) .
N2 N3 1.321(12) .
Cl1 Pd1 2.373(3) .
Pd1 C1 1.989(13) 2_556
Pd1 Cl1 2.373(3) 2_556
